data_4088390
loop_
_publ_author_name
'Simler, Thomas'
'Karmazin, Lydia'
'Bailly, Corinne'
'Braunstein, Pierre'
'Danopoulos, Andreas A.'

_publ_section_title
;
 Potassium and Lithium Complexes with Monodeprotonated, Dearomatized PNP
 and PNCNHC Pincer-Type Ligands
;
_journal_issue 6
_journal_name_full Organometallics
_journal_page_first 903
_journal_paper_doi 10.1021/acs.organomet.6b00048
_journal_volume 35
_journal_year 2016
_chemical_formula_moiety 'C54 H100 K2 N2 O2 P4'
_chemical_formula_sum 'C54 H100 K2 N2 O2 P4'
_chemical_formula_weight 1011.43
_space_group_crystal_system orthorhombic
_space_group_IT_number 60
_space_group_name_Hall '-P 2n 2ab'
_space_group_name_H-M_alt 'P b c n'
_atom_sites_solution_hydrogens geom
_atom_sites_solution_primary direct
_atom_sites_solution_secondary difmap
_audit_creation_method SHELXL-2013
_cell_angle_alpha 90
_cell_angle_beta 90
_cell_angle_gamma 90
_cell_formula_units_Z 4
_cell_length_a 14.232(3)
_cell_length_b 24.476(5)
_cell_length_c 20.231(5)
_cell_measurement_reflns_used 9876
_cell_measurement_temperature 173(2)
_cell_measurement_theta_max 27.78
_cell_measurement_theta_min 2.47
_cell_volume 7047(3)
_computing_cell_refinement 'Bruker SAINT'
_computing_data_collection 'Bruker APEX2'
_computing_data_reduction 'Bruker SAINT'
_computing_molecular_graphics 'Bruker SHELXTL'
_computing_publication_material 'Bruker SHELXTL'
_computing_structure_refinement 'SHELXL-2013 (Sheldrick, 2013)'
_computing_structure_solution 'SHELXS-2013 (Sheldrick, 2013)'
_diffrn_ambient_temperature 173(2)
_diffrn_measured_fraction_theta_full 0.999
_diffrn_measured_fraction_theta_max 0.992
_diffrn_measurement_device_type 'Bruker APEX-II CCD'
_diffrn_measurement_method '\f and \w scans'
_diffrn_radiation_type MoK\a
_diffrn_radiation_wavelength 0.71073
_diffrn_reflns_av_R_equivalents 0.0745
_diffrn_reflns_av_unetI/netI 0.0631
_diffrn_reflns_Laue_measured_fraction_full 0.999
_diffrn_reflns_Laue_measured_fraction_max 0.992
_diffrn_reflns_limit_h_max 18
_diffrn_reflns_limit_h_min -18
_diffrn_reflns_limit_k_max 24
_diffrn_reflns_limit_k_min -32
_diffrn_reflns_limit_l_max 20
_diffrn_reflns_limit_l_min -26
_diffrn_reflns_number 53609
_diffrn_reflns_point_group_measured_fraction_full 0.999
_diffrn_reflns_point_group_measured_fraction_max 0.992
_diffrn_reflns_theta_full 25.242
_diffrn_reflns_theta_max 28.115
_diffrn_reflns_theta_min 1.655
_diffrn_source 'fine focus sealed tube'
_exptl_absorpt_coefficient_mu 0.257
_exptl_absorpt_correction_T_max 0.7336
_exptl_absorpt_correction_T_min 0.6035
_exptl_absorpt_correction_type multi-scan
_exptl_absorpt_process_details sadabs
_exptl_crystal_colour orange
_exptl_crystal_density_diffrn 0.953
_exptl_crystal_description prism
_exptl_crystal_F_000 2208
_exptl_crystal_size_max 0.500
_exptl_crystal_size_mid 0.480
_exptl_crystal_size_min 0.450
_platon_squeeze_details
;
 The residual electron density was assigned to half a molecule of the
 pentane solvent [186/8 = 23 e per asymmetric unit; half a molecule
 of C5H12 would give 21e].
;
_refine_diff_density_max 0.599
_refine_diff_density_min -0.375
_refine_diff_density_rms 0.079
_refine_ls_extinction_method none
_refine_ls_goodness_of_fit_ref 1.053
_refine_ls_hydrogen_treatment constr
_refine_ls_matrix_type full
_refine_ls_number_parameters 312
_refine_ls_number_reflns 8548
_refine_ls_number_restraints 1
_refine_ls_restrained_S_all 1.053
_refine_ls_R_factor_all 0.1369
_refine_ls_R_factor_gt 0.1045
_refine_ls_shift/su_max 0.000
_refine_ls_shift/su_mean 0.000
_refine_ls_structure_factor_coef Fsqd
_refine_ls_weighting_details 'w=1/[\s^2^(Fo^2^)+(0.1283P)^2^+14.5738P] where P=(Fo^2^+2Fc^2^)/3'
_refine_ls_weighting_scheme calc
_refine_ls_wR_factor_gt 0.2888
_refine_ls_wR_factor_ref 0.3055
_reflns_Friedel_coverage 0.000
_reflns_number_gt 5703
_reflns_number_total 8548
_reflns_threshold_expression 'I > 2\s(I)'
_cod_data_source_file om6b00048_si_002.cif
_cod_data_source_block pbts150602
_cod_database_code 4088390
_shelx_space_group_comment
;
The symmetry employed for this shelxl refinement is uniquely defined
by the following loop, which should always be used as a source of
symmetry information in preference to the above space-group names.
They are only intended as comments.
;
_shelx_estimated_absorpt_t_min 0.882
_shelx_estimated_absorpt_t_max 0.893
_shelxl_version_number 2013-4

loop_
_space_group_symop_operation_xyz
'x, y, z'
'x+1/2, -y+1/2, -z'
'-x, y, -z+1/2'
'-x+1/2, -y+1/2, z+1/2'
'-x, -y, -z'
'-x-1/2, y-1/2, z'
'x, -y, z-1/2'
'x-1/2, y-1/2, -z-1/2'

loop_
_atom_site_label
_atom_site_type_symbol
_atom_site_fract_x
_atom_site_fract_y
_atom_site_fract_z
_atom_site_U_iso_or_equiv
_atom_site_adp_type
_atom_site_occupancy
_atom_site_site_symmetry_order
_atom_site_calc_flag
_atom_site_refinement_flags_posn
_atom_site_refinement_flags_adp
_atom_site_refinement_flags_occupancy
_atom_site_disorder_assembly
_atom_site_disorder_group
C1 C 0.5492(2) 0.32875(16) 0.3523(2) 0.0406(9) Uani 1 1 d . . . . .
C2 C 0.5059(4) 0.3624(2) 0.4015(3) 0.0424(6) Uani 0.8 1 d . . P A 1
H2 H 0.5146 0.4009 0.4015 0.051 Uiso 0.8 1 calc R U P A 1
C3 C 0.4516(3) 0.3377(2) 0.4485(3) 0.0424(6) Uani 0.8 1 d . . P A 1
H3 H 0.4197 0.3594 0.4803 0.051 Uiso 0.8 1 calc R U P A 1
C4 C 0.4429(3) 0.2827(3) 0.4502(3) 0.0424(6) Uani 0.8 1 d . . P A 1
H4 H 0.4054 0.2662 0.4836 0.051 Uiso 0.8 1 calc R U P A 1
C5 C 0.4894(4) 0.2485(2) 0.4023(3) 0.0424(6) Uani 0.8 1 d . . P A 1
C2B C 0.5141(17) 0.3461(9) 0.3975(15) 0.0424(6) Uani 0.2 1 d . . P A 2
H2B H 0.5196 0.3842 0.4056 0.051 Uiso 0.2 1 calc R U P A 2
C3B C 0.4577(14) 0.3115(11) 0.4471(11) 0.0424(6) Uani 0.2 1 d . . P A 2
H3B H 0.4252 0.3255 0.4845 0.051 Uiso 0.2 1 calc R U P A 2
C4B C 0.4611(15) 0.2573(10) 0.4293(13) 0.0424(6) Uani 0.2 1 d . . P A 2
H4B H 0.4284 0.2322 0.4568 0.051 Uiso 0.2 1 calc R U P A 2
C5B C 0.5074(14) 0.2358(9) 0.3754(13) 0.0424(6) Uani 0.2 1 d . . P A 2
C6 C 0.6071(2) 0.35653(17) 0.3002(2) 0.0448(9) Uani 1 1 d . . . . .
H6A H 0.6036 0.3965 0.3076 0.054 Uiso 1 1 calc R U . B 2
H6B H 0.5782 0.3489 0.2566 0.054 Uiso 1 1 calc R U . B 2
C7 C 0.7732(3) 0.3790(3) 0.2236(3) 0.0683(15) Uani 1 1 d . . . . .
C8 C 0.7148(10) 0.3667(8) 0.1647(9) 0.091(2) Uani 0.5 1 d . . P C 1
H8A H 0.6597 0.3907 0.1643 0.137 Uiso 0.5 1 calc R U P C 1
H8B H 0.6942 0.3285 0.1664 0.137 Uiso 0.5 1 calc R U P C 1
H8C H 0.7519 0.3728 0.1245 0.137 Uiso 0.5 1 calc R U P C 1
C9 C 0.8798(15) 0.3640(10) 0.2141(11) 0.091(2) Uani 0.5 1 d . . P C 1
H9A H 0.9146 0.3732 0.2544 0.137 Uiso 0.5 1 calc R U P C 1
H9B H 0.9055 0.3847 0.1768 0.137 Uiso 0.5 1 calc R U P C 1
H9C H 0.8857 0.3248 0.2053 0.137 Uiso 0.5 1 calc R U P C 1
C10 C 0.7740(8) 0.4438(7) 0.2370(7) 0.091(2) Uani 0.5 1 d . . P C 1
H10A H 0.7704 0.4634 0.1948 0.137 Uiso 0.5 1 calc R U P C 1
H10B H 0.8322 0.4539 0.2599 0.137 Uiso 0.5 1 calc R U P C 1
H10C H 0.7200 0.4537 0.2646 0.137 Uiso 0.5 1 calc R U P C 1
C8B C 0.7324(10) 0.3415(7) 0.1653(8) 0.091(2) Uani 0.5 1 d . . P C 2
H8B1 H 0.7495 0.3573 0.1225 0.137 Uiso 0.5 1 calc R U P C 2
H8B2 H 0.6638 0.3396 0.1690 0.137 Uiso 0.5 1 calc R U P C 2
H8B3 H 0.7589 0.3046 0.1689 0.137 Uiso 0.5 1 calc R U P C 2
C9B C 0.8737(14) 0.3798(10) 0.2066(11) 0.091(2) Uani 0.5 1 d . . P C 2
H9B1 H 0.8816 0.3931 0.1613 0.137 Uiso 0.5 1 calc R U P C 2
H9B2 H 0.8994 0.3428 0.2101 0.137 Uiso 0.5 1 calc R U P C 2
H9B3 H 0.9072 0.4041 0.2371 0.137 Uiso 0.5 1 calc R U P C 2
C10B C 0.7309(8) 0.4356(7) 0.2168(7) 0.091(2) Uani 0.5 1 d . . P C 2
H10D H 0.7457 0.4572 0.2563 0.137 Uiso 0.5 1 calc R U P C 2
H10E H 0.6626 0.4326 0.2121 0.137 Uiso 0.5 1 calc R U P C 2
H10F H 0.7572 0.4537 0.1778 0.137 Uiso 0.5 1 calc R U P C 2
C11 C 0.7852(3) 0.3651(2) 0.3746(2) 0.0557(11) Uani 1 1 d . . . . .
C12 C 0.8925(3) 0.3635(4) 0.3719(3) 0.097(2) Uani 1 1 d . . . . .
H12A H 0.9181 0.3734 0.4153 0.145 Uiso 1 1 calc R U . . .
H12B H 0.9148 0.3896 0.3387 0.145 Uiso 1 1 calc R U . . .
H12C H 0.9133 0.3267 0.3600 0.145 Uiso 1 1 calc R U . . .
C13 C 0.7532(6) 0.4232(3) 0.3928(4) 0.110(3) Uani 1 1 d . . . . .
H13A H 0.6845 0.4242 0.3959 0.166 Uiso 1 1 calc R U . . .
H13B H 0.7741 0.4489 0.3586 0.166 Uiso 1 1 calc R U . . .
H13C H 0.7806 0.4337 0.4354 0.166 Uiso 1 1 calc R U . . .
C14 C 0.7553(4) 0.3280(4) 0.4311(3) 0.099(2) Uani 1 1 d . . . . .
H14A H 0.7712 0.2901 0.4203 0.148 Uiso 1 1 calc R U . . .
H14B H 0.6873 0.3312 0.4378 0.148 Uiso 1 1 calc R U . . .
H14C H 0.7881 0.3389 0.4716 0.148 Uiso 1 1 calc R U . . .
C15 C 0.4837(3) 0.1913(2) 0.4097(2) 0.0439(11) Uani 0.8 1 d . . P A 1
H15 H 0.4417 0.1779 0.4424 0.053 Uiso 0.8 1 calc R U P A 1
C15B C 0.5146(14) 0.1779(9) 0.3562(10) 0.0439(11) Uani 0.2 1 d . . P A 2
H15B H 0.5277 0.1665 0.3122 0.053 Uiso 0.2 1 calc R U P A 2
C16 C 0.4702(6) 0.0779(8) 0.3730(6) 0.054(2) Uani 0.8 1 d . . P A 1
C17 C 0.5240(6) 0.0290(4) 0.3473(5) 0.0658(11) Uani 0.8 1 d . . P A 1
H17A H 0.4812 -0.0021 0.3426 0.099 Uiso 0.8 1 calc R U P A 1
H17B H 0.5743 0.0197 0.3783 0.099 Uiso 0.8 1 calc R U P A 1
H17C H 0.5513 0.0379 0.3041 0.099 Uiso 0.8 1 calc R U P A 1
C18 C 0.3831(8) 0.0887(5) 0.3299(4) 0.0658(11) Uani 0.8 1 d . . P A 1
H18A H 0.3421 0.0566 0.3305 0.099 Uiso 0.8 1 calc R U P A 1
H18B H 0.4029 0.0962 0.2844 0.099 Uiso 0.8 1 calc R U P A 1
H18C H 0.3488 0.1203 0.3474 0.099 Uiso 0.8 1 calc R U P A 1
C19 C 0.4272(5) 0.0689(3) 0.4414(3) 0.0658(11) Uani 0.8 1 d . . P A 1
H19A H 0.4042 0.1039 0.4587 0.099 Uiso 0.8 1 calc R U P A 1
H19B H 0.4751 0.0542 0.4713 0.099 Uiso 0.8 1 calc R U P A 1
H19C H 0.3749 0.0431 0.4380 0.099 Uiso 0.8 1 calc R U P A 1
C16B C 0.448(3) 0.077(4) 0.378(3) 0.054(2) Uani 0.2 1 d D . P A 2
C17B C 0.502(3) 0.0231(16) 0.356(2) 0.0658(11) Uani 0.2 1 d . . P A 2
H17D H 0.5447 0.0118 0.3914 0.099 Uiso 0.2 1 calc R U P A 2
H17E H 0.5380 0.0305 0.3158 0.099 Uiso 0.2 1 calc R U P A 2
H17F H 0.4563 -0.0060 0.3475 0.099 Uiso 0.2 1 calc R U P A 2
C18B C 0.392(3) 0.090(2) 0.3148(17) 0.0658(11) Uani 0.2 1 d D . P A 2
H18D H 0.4364 0.0959 0.2781 0.099 Uiso 0.2 1 calc R U P A 2
H18E H 0.3553 0.1235 0.3215 0.099 Uiso 0.2 1 calc R U P A 2
H18F H 0.3504 0.0597 0.3043 0.099 Uiso 0.2 1 calc R U P A 2
C19B C 0.404(2) 0.0282(11) 0.4317(14) 0.0658(11) Uani 0.2 1 d . . P A 2
H19D H 0.3557 0.0067 0.4093 0.099 Uiso 0.2 1 calc R U P A 2
H19E H 0.3769 0.0462 0.4705 0.099 Uiso 0.2 1 calc R U P A 2
H19F H 0.4554 0.0041 0.4458 0.099 Uiso 0.2 1 calc R U P A 2
C20 C 0.6625(4) 0.1288(3) 0.4116(3) 0.0589(15) Uani 0.8 1 d . . P A 1
C21 C 0.7258(6) 0.0947(4) 0.3707(5) 0.0899(14) Uani 0.8 1 d . . P A 1
H21A H 0.7305 0.1105 0.3263 0.135 Uiso 0.8 1 calc R U P A 1
H21B H 0.7005 0.0576 0.3678 0.135 Uiso 0.8 1 calc R U P A 1
H21C H 0.7883 0.0936 0.3910 0.135 Uiso 0.8 1 calc R U P A 1
C22 C 0.7068(6) 0.1844(4) 0.4176(5) 0.0899(14) Uani 0.8 1 d . . P A 1
H22A H 0.7660 0.1814 0.4420 0.135 Uiso 0.8 1 calc R U P A 1
H22B H 0.6640 0.2089 0.4413 0.135 Uiso 0.8 1 calc R U P A 1
H22C H 0.7190 0.1991 0.3733 0.135 Uiso 0.8 1 calc R U P A 1
C23 C 0.6487(6) 0.1068(4) 0.4811(5) 0.0899(14) Uani 0.8 1 d . . P A 1
H23A H 0.6426 0.0669 0.4795 0.135 Uiso 0.8 1 calc R U P A 1
H23B H 0.5916 0.1225 0.5003 0.135 Uiso 0.8 1 calc R U P A 1
H23C H 0.7029 0.1166 0.5085 0.135 Uiso 0.8 1 calc R U P A 1
C20B C 0.6164(18) 0.1180(11) 0.4526(15) 0.0589(15) Uani 0.2 1 d . . P A 2
C21B C 0.708(3) 0.0892(16) 0.409(2) 0.0899(14) Uani 0.2 1 d . . P A 2
H21D H 0.7562 0.1170 0.4007 0.135 Uiso 0.2 1 calc R U P A 2
H21E H 0.6850 0.0747 0.3672 0.135 Uiso 0.2 1 calc R U P A 2
H21F H 0.7358 0.0595 0.4353 0.135 Uiso 0.2 1 calc R U P A 2
C22B C 0.645(2) 0.1611(14) 0.4917(18) 0.0899(14) Uani 0.2 1 d . . P A 2
H22D H 0.6315 0.1526 0.5382 0.135 Uiso 0.2 1 calc R U P A 2
H22E H 0.6106 0.1941 0.4788 0.135 Uiso 0.2 1 calc R U P A 2
H22F H 0.7124 0.1670 0.4860 0.135 Uiso 0.2 1 calc R U P A 2
C23B C 0.618(2) 0.0650(14) 0.4992(19) 0.0899(14) Uani 0.2 1 d . . P A 2
H23D H 0.6799 0.0612 0.5195 0.135 Uiso 0.2 1 calc R U P A 2
H23E H 0.6039 0.0325 0.4726 0.135 Uiso 0.2 1 calc R U P A 2
H23F H 0.5701 0.0689 0.5339 0.135 Uiso 0.2 1 calc R U P A 2
C24 C 0.8844(15) 0.1977(18) 0.1937(10) 0.126(3) Uani 0.5 1 d . . P A 1
H24A H 0.8884 0.2193 0.2350 0.151 Uiso 0.5 1 calc R U P A 1
H24B H 0.8913 0.1587 0.2059 0.151 Uiso 0.5 1 calc R U P A 1
C25 C 0.9463(15) 0.2094(13) 0.1612(8) 0.126(3) Uani 0.5 1 d . . P A 1
H25A H 0.9848 0.1771 0.1495 0.151 Uiso 0.5 1 calc R U P A 1
H25B H 0.9866 0.2371 0.1828 0.151 Uiso 0.5 1 calc R U P A 1
C26 C 0.8936(13) 0.2341(10) 0.0972(10) 0.126(3) Uani 0.5 1 d . . P A 1
H26A H 0.8867 0.2743 0.1001 0.151 Uiso 0.5 1 calc R U P A 1
H26B H 0.9264 0.2245 0.0557 0.151 Uiso 0.5 1 calc R U P A 1
C24B C 0.8699(16) 0.1972(18) 0.2112(10) 0.126(3) Uani 0.5 1 d . . P A 2
H24C H 0.8794 0.1621 0.2345 0.151 Uiso 0.5 1 calc R U P A 2
H24D H 0.8797 0.2280 0.2422 0.151 Uiso 0.5 1 calc R U P A 2
C25B C 0.9462(15) 0.2033(14) 0.1343(8) 0.126(3) Uani 0.5 1 d . . P A 2
H25C H 0.9814 0.2382 0.1349 0.151 Uiso 0.5 1 calc R U P A 2
H25D H 0.9919 0.1728 0.1325 0.151 Uiso 0.5 1 calc R U P A 2
C26B C 0.8932(13) 0.2016(11) 0.0854(10) 0.126(3) Uani 0.5 1 d . . P A 2
H26C H 0.9042 0.1672 0.0610 0.151 Uiso 0.5 1 calc R U P A 2
H26D H 0.9085 0.2324 0.0555 0.151 Uiso 0.5 1 calc R U P A 2
C27 C 0.7984(5) 0.2048(4) 0.1033(4) 0.117(3) Uani 1 1 d . . . . .
H27A H 0.7479 0.2250 0.0803 0.141 Uiso 0.5 1 calc R U P A 1
H27B H 0.8015 0.1670 0.0860 0.141 Uiso 0.5 1 calc R U P A 1
H27C H 0.7628 0.1750 0.0817 0.141 Uiso 0.5 1 calc R U P A 2
H27D H 0.7718 0.2401 0.0885 0.141 Uiso 0.5 1 calc R U P A 2
N1 N 0.5387(3) 0.27426(19) 0.3521(2) 0.0336(9) Uani 0.8 1 d . . P A 1
N1B N 0.5492(15) 0.2688(10) 0.3271(10) 0.0336(9) Uani 0.2 1 d . . P A 2
O1 O 0.788(4) 0.206(3) 0.1649(12) 0.078(5) Uani 0.5 1 d . . P A 1
O1B O 0.789(4) 0.200(3) 0.1823(13) 0.078(5) Uani 0.5 1 d . . P A 2
P1 P 0.73373(6) 0.33671(5) 0.29603(6) 0.0430(3) Uani 1 1 d . . . . .
P2 P 0.54751(9) 0.14197(5) 0.36380(6) 0.0406(3) Uani 0.8 1 d . . P A 1
P2B P 0.4960(4) 0.1293(2) 0.4246(3) 0.0406(3) Uani 0.2 1 d . . P A 2
K1 K 0.62199(9) 0.22130(6) 0.23560(6) 0.0470(3) Uani 0.8 1 d . . P A 1
K1B K 0.6265(5) 0.2341(3) 0.2120(3) 0.0470(3) Uani 0.2 1 d . . P A 2

loop_
_atom_site_aniso_label
_atom_site_aniso_U_11
_atom_site_aniso_U_22
_atom_site_aniso_U_33
_atom_site_aniso_U_23
_atom_site_aniso_U_13
_atom_site_aniso_U_12
C1 0.0234(15) 0.041(2) 0.057(2) 0.0028(17) -0.0039(15) -0.0003(14)
C2 0.0338(11) 0.0402(16) 0.0532(14) -0.0082(13) 0.0020(10) 0.0043(11)
C3 0.0338(11) 0.0402(16) 0.0532(14) -0.0082(13) 0.0020(10) 0.0043(11)
C4 0.0338(11) 0.0402(16) 0.0532(14) -0.0082(13) 0.0020(10) 0.0043(11)
C5 0.0338(11) 0.0402(16) 0.0532(14) -0.0082(13) 0.0020(10) 0.0043(11)
C2B 0.0338(11) 0.0402(16) 0.0532(14) -0.0082(13) 0.0020(10) 0.0043(11)
C3B 0.0338(11) 0.0402(16) 0.0532(14) -0.0082(13) 0.0020(10) 0.0043(11)
C4B 0.0338(11) 0.0402(16) 0.0532(14) -0.0082(13) 0.0020(10) 0.0043(11)
C5B 0.0338(11) 0.0402(16) 0.0532(14) -0.0082(13) 0.0020(10) 0.0043(11)
C6 0.0295(16) 0.044(2) 0.061(3) 0.0093(19) -0.0036(16) -0.0052(15)
C7 0.040(2) 0.105(4) 0.060(3) 0.027(3) -0.001(2) -0.015(2)
C8 0.051(3) 0.149(7) 0.074(3) 0.052(4) -0.002(2) -0.013(4)
C9 0.051(3) 0.149(7) 0.074(3) 0.052(4) -0.002(2) -0.013(4)
C10 0.051(3) 0.149(7) 0.074(3) 0.052(4) -0.002(2) -0.013(4)
C8B 0.051(3) 0.149(7) 0.074(3) 0.052(4) -0.002(2) -0.013(4)
C9B 0.051(3) 0.149(7) 0.074(3) 0.052(4) -0.002(2) -0.013(4)
C10B 0.051(3) 0.149(7) 0.074(3) 0.052(4) -0.002(2) -0.013(4)
C11 0.0350(19) 0.079(3) 0.053(3) -0.002(2) -0.0045(18) -0.010(2)
C12 0.037(2) 0.180(8) 0.073(4) -0.014(4) -0.010(2) -0.015(3)
C13 0.105(5) 0.117(6) 0.109(5) -0.058(5) -0.034(5) -0.004(4)
C14 0.069(3) 0.160(7) 0.068(4) 0.031(4) -0.017(3) -0.039(4)
C15 0.046(2) 0.044(3) 0.041(2) -0.002(2) 0.016(2) -0.002(2)
C15B 0.046(2) 0.044(3) 0.041(2) -0.002(2) 0.016(2) -0.002(2)
C16 0.054(6) 0.059(3) 0.049(3) -0.003(3) 0.004(4) 0.004(6)
C17 0.076(3) 0.0530(19) 0.069(3) 0.002(2) 0.015(2) -0.0106(18)
C18 0.076(3) 0.0530(19) 0.069(3) 0.002(2) 0.015(2) -0.0106(18)
C19 0.076(3) 0.0530(19) 0.069(3) 0.002(2) 0.015(2) -0.0106(18)
C16B 0.054(6) 0.059(3) 0.049(3) -0.003(3) 0.004(4) 0.004(6)
C17B 0.076(3) 0.0530(19) 0.069(3) 0.002(2) 0.015(2) -0.0106(18)
C18B 0.076(3) 0.0530(19) 0.069(3) 0.002(2) 0.015(2) -0.0106(18)
C19B 0.076(3) 0.0530(19) 0.069(3) 0.002(2) 0.015(2) -0.0106(18)
C20 0.054(3) 0.053(3) 0.069(4) 0.005(3) -0.017(3) 0.003(3)
C21 0.078(3) 0.092(3) 0.100(4) 0.007(3) -0.027(3) 0.003(2)
C22 0.078(3) 0.092(3) 0.100(4) 0.007(3) -0.027(3) 0.003(2)
C23 0.078(3) 0.092(3) 0.100(4) 0.007(3) -0.027(3) 0.003(2)
C20B 0.054(3) 0.053(3) 0.069(4) 0.005(3) -0.017(3) 0.003(3)
C21B 0.078(3) 0.092(3) 0.100(4) 0.007(3) -0.027(3) 0.003(2)
C22B 0.078(3) 0.092(3) 0.100(4) 0.007(3) -0.027(3) 0.003(2)
C23B 0.078(3) 0.092(3) 0.100(4) 0.007(3) -0.027(3) 0.003(2)
C24 0.079(4) 0.223(8) 0.075(7) -0.001(9) 0.021(4) 0.037(5)
C25 0.079(4) 0.223(8) 0.075(7) -0.001(9) 0.021(4) 0.037(5)
C26 0.079(4) 0.223(8) 0.075(7) -0.001(9) 0.021(4) 0.037(5)
C24B 0.079(4) 0.223(8) 0.075(7) -0.001(9) 0.021(4) 0.037(5)
C25B 0.079(4) 0.223(8) 0.075(7) -0.001(9) 0.021(4) 0.037(5)
C26B 0.079(4) 0.223(8) 0.075(7) -0.001(9) 0.021(4) 0.037(5)
C27 0.081(4) 0.199(9) 0.072(4) -0.031(5) 0.010(4) 0.013(5)
N1 0.0283(17) 0.0337(19) 0.039(3) -0.004(2) 0.004(2) 0.0002(14)
N1B 0.0283(17) 0.0337(19) 0.039(3) -0.004(2) 0.004(2) 0.0002(14)
O1 0.055(3) 0.135(13) 0.044(12) -0.010(15) 0.009(11) 0.007(5)
O1B 0.055(3) 0.135(13) 0.044(12) -0.010(15) 0.009(11) 0.007(5)
P1 0.0275(4) 0.0494(6) 0.0520(6) -0.0020(5) -0.0018(4) -0.0067(4)
P2 0.0444(6) 0.0385(6) 0.0390(6) 0.0010(5) 0.0039(5) 0.0010(5)
P2B 0.0444(6) 0.0385(6) 0.0390(6) 0.0010(5) 0.0039(5) 0.0010(5)
K1 0.0404(5) 0.0526(8) 0.0480(8) -0.0012(6) 0.0102(6) -0.0005(5)
K1B 0.0404(5) 0.0526(8) 0.0480(8) -0.0012(6) 0.0102(6) -0.0005(5)

loop_
_atom_type_symbol
_atom_type_description
_atom_type_scat_dispersion_real
_atom_type_scat_dispersion_imag
_atom_type_scat_source
C C 0.0033 0.0016 'International Tables Vol C Tables 4.2.6.8 and 6.1.1.4'
H H 0.0000 0.0000 'International Tables Vol C Tables 4.2.6.8 and 6.1.1.4'
N N 0.0061 0.0033 'International Tables Vol C Tables 4.2.6.8 and 6.1.1.4'
O O 0.0106 0.0060 'International Tables Vol C Tables 4.2.6.8 and 6.1.1.4'
P P 0.1023 0.0942 'International Tables Vol C Tables 4.2.6.8 and 6.1.1.4'
K K 0.2009 0.2494 'International Tables Vol C Tables 4.2.6.8 and 6.1.1.4'

loop_
_geom_angle_atom_site_label_1
_geom_angle_atom_site_label_2
_geom_angle_atom_site_label_3
_geom_angle
_geom_angle_site_symmetry_1
_geom_angle_site_symmetry_3
N1 C1 C2 121.8(4) . .
C2B C1 C6 130.1(13) . .
N1 C1 C6 120.5(4) . .
C2 C1 C6 117.7(4) . .
C2B C1 N1B 128.6(15) . .
C6 C1 N1B 101.4(8) . .
C3 C2 C1 118.2(5) . .
C3 C2 H2 120.9 . .
C1 C2 H2 120.9 . .
C4 C3 C2 120.7(5) . .
C4 C3 H3 119.6 . .
C2 C3 H3 119.6 . .
C3 C4 C5 121.2(5) . .
C3 C4 H4 119.4 . .
C5 C4 H4 119.4 . .
N1 C5 C15 124.0(6) . .
N1 C5 C4 117.5(5) . .
C15 C5 C4 118.5(6) . .
N1 C5 K1 73.3(3) . 3_655
C15 C5 K1 82.0(3) . 3_655
C4 C5 K1 117.9(3) . 3_655
C1 C2B C3B 124(2) . .
C1 C2B H2B 118.2 . .
C3B C2B H2B 118.2 . .
C4B C3B C2B 110.0(19) . .
C4B C3B H3B 125.0 . .
C2B C3B H3B 125.0 . .
C3B C4B C5B 126(2) . .
C3B C4B K1B 113.3(15) . 3_655
C5B C4B K1B 53.6(11) . 3_655
C3B C4B H4B 116.8 . .
C5B C4B H4B 116.8 . .
K1B C4B H4B 102.7 3_655 .
C4B C5B N1B 122(2) . .
C4B C5B C15B 128(2) . .
N1B C5B C15B 110(2) . .
C4B C5B K1B 101.1(13) . 3_655
N1B C5B K1B 81.1(14) . 3_655
C15B C5B K1B 81.7(13) . 3_655
C1 C6 P1 116.3(3) . .
C1 C6 K1B 90.8(3) . .
P1 C6 K1B 71.26(17) . .
C1 C6 H6A 108.2 . .
P1 C6 H6A 108.2 . .
K1B C6 H6A 157.9 . .
C1 C6 H6B 108.2 . .
P1 C6 H6B 108.2 . .
K1B C6 H6B 54.4 . .
H6A C6 H6B 107.4 . .
C9B C7 C10B 110.6(10) . .
C8 C7 C9 113.3(12) . .
C9B C7 C8B 100.9(13) . .
C10B C7 C8B 108.3(8) . .
C8 C7 C10 109.8(9) . .
C9 C7 C10 104.1(11) . .
C9B C7 P1 118.7(6) . .
C8 C7 P1 110.3(6) . .
C10B C7 P1 117.0(6) . .
C9 C7 P1 104.8(6) . .
C8B C7 P1 98.6(6) . .
C10 C7 P1 114.4(5) . .
C7 C8 H8A 109.5 . .
C7 C8 H8B 109.5 . .
H8A C8 H8B 109.5 . .
C7 C8 H8C 109.5 . .
H8A C8 H8C 109.5 . .
H8B C8 H8C 109.5 . .
C7 C9 H9A 109.5 . .
C7 C9 H9B 109.5 . .
H9A C9 H9B 109.5 . .
C7 C9 H9C 109.5 . .
H9A C9 H9C 109.5 . .
H9B C9 H9C 109.5 . .
C7 C10 H10A 109.5 . .
C7 C10 H10B 109.5 . .
H10A C10 H10B 109.5 . .
C7 C10 H10C 109.5 . .
H10A C10 H10C 109.5 . .
H10B C10 H10C 109.5 . .
C7 C8B H8B1 109.5 . .
C7 C8B H8B2 109.5 . .
H8B1 C8B H8B2 109.5 . .
C7 C8B H8B3 109.5 . .
H8B1 C8B H8B3 109.5 . .
H8B2 C8B H8B3 109.5 . .
C7 C9B H9B1 109.5 . .
C7 C9B H9B2 109.5 . .
H9B1 C9B H9B2 109.5 . .
C7 C9B H9B3 109.5 . .
H9B1 C9B H9B3 109.5 . .
H9B2 C9B H9B3 109.5 . .
C7 C10B H10D 109.5 . .
C7 C10B H10E 109.5 . .
H10D C10B H10E 109.5 . .
C7 C10B H10F 109.5 . .
H10D C10B H10F 109.5 . .
H10E C10B H10F 109.5 . .
C14 C11 C12 107.0(5) . .
C14 C11 C13 106.8(6) . .
C12 C11 C13 109.1(5) . .
C14 C11 P1 107.8(4) . .
C12 C11 P1 110.4(4) . .
C13 C11 P1 115.3(4) . .
C11 C12 H12A 109.5 . .
C11 C12 H12B 109.5 . .
H12A C12 H12B 109.5 . .
C11 C12 H12C 109.5 . .
H12A C12 H12C 109.5 . .
H12B C12 H12C 109.5 . .
C11 C13 H13A 109.5 . .
C11 C13 H13B 109.5 . .
H13A C13 H13B 109.5 . .
C11 C13 H13C 109.5 . .
H13A C13 H13C 109.5 . .
H13B C13 H13C 109.5 . .
C11 C14 H14A 109.5 . .
C11 C14 H14B 109.5 . .
H14A C14 H14B 109.5 . .
C11 C14 H14C 109.5 . .
H14A C14 H14C 109.5 . .
H14B C14 H14C 109.5 . .
C5 C15 P2 126.2(4) . .
C5 C15 K1 73.6(3) . 3_655
P2 C15 K1 85.43(19) . 3_655
C5 C15 H15 116.9 . .
P2 C15 H15 116.9 . .
K1 C15 H15 113.6 3_655 .
C5B C15B P2B 114.4(15) . .
C5B C15B K1B 66.9(12) . 3_655
P2B C15B K1B 125.7(9) . 3_655
C5B C15B H15B 122.8 . .
P2B C15B H15B 122.8 . .
K1B C15B H15B 79.8 3_655 .
C17 C16 C19 113.7(11) . .
C17 C16 C18 110.4(12) . .
C19 C16 C18 102.4(6) . .
C17 C16 P2 108.8(5) . .
C19 C16 P2 115.6(10) . .
C18 C16 P2 105.3(9) . .
C16 C17 H17A 109.5 . .
C16 C17 H17B 109.5 . .
H17A C17 H17B 109.5 . .
C16 C17 H17C 109.5 . .
H17A C17 H17C 109.5 . .
H17B C17 H17C 109.5 . .
C16 C18 H18A 109.5 . .
C16 C18 H18B 109.5 . .
H18A C18 H18B 109.5 . .
C16 C18 H18C 109.5 . .
H18A C18 H18C 109.5 . .
H18B C18 H18C 109.5 . .
C16 C19 H19A 109.5 . .
C16 C19 H19B 109.5 . .
H19A C19 H19B 109.5 . .
C16 C19 H19C 109.5 . .
H19A C19 H19C 109.5 . .
H19B C19 H19C 109.5 . .
C18B C16B C17B 101(5) . .
C18B C16B P2B 120(5) . .
C17B C16B P2B 125(3) . .
C18B C16B C19B 119(4) . .
C17B C16B C19B 77(4) . .
P2B C16B C19B 108(3) . .
C16B C17B H17D 109.5 . .
C16B C17B H17E 109.5 . .
H17D C17B H17E 109.5 . .
C16B C17B H17F 109.5 . .
H17D C17B H17F 109.5 . .
H17E C17B H17F 109.5 . .
C16B C18B H18D 109.5 . .
C16B C18B H18E 109.5 . .
H18D C18B H18E 109.5 . .
C16B C18B H18F 109.5 . .
H18D C18B H18F 109.5 . .
H18E C18B H18F 109.5 . .
C16B C19B H19D 109.5 . .
C16B C19B H19E 109.5 . .
H19D C19B H19E 109.5 . .
C16B C19B H19F 109.5 . .
H19D C19B H19F 109.5 . .
H19E C19B H19F 109.5 . .
C21 C20 C22 107.4(7) . .
C21 C20 C23 113.3(6) . .
C22 C20 C23 107.5(6) . .
C21 C20 P2 109.3(5) . .
C22 C20 P2 104.2(4) . .
C23 C20 P2 114.5(5) . .
C20 C21 H21A 109.5 . .
C20 C21 H21B 109.5 . .
H21A C21 H21B 109.5 . .
C20 C21 H21C 109.5 . .
H21A C21 H21C 109.5 . .
H21B C21 H21C 109.5 . .
C20 C22 H22A 109.5 . .
C20 C22 H22B 109.5 . .
H22A C22 H22B 109.5 . .
C20 C22 H22C 109.5 . .
H22A C22 H22C 109.5 . .
H22B C22 H22C 109.5 . .
C20 C23 H23A 109.5 . .
C20 C23 H23B 109.5 . .
H23A C23 H23B 109.5 . .
C20 C23 H23C 109.5 . .
H23A C23 H23C 109.5 . .
H23B C23 H23C 109.5 . .
C22B C20B C23B 106(3) . .
C22B C20B C21B 113(3) . .
C23B C20B C21B 88(2) . .
C22B C20B P2B 110(2) . .
C23B C20B P2B 108(2) . .
C21B C20B P2B 128(2) . .
C20B C21B H21D 109.5 . .
C20B C21B H21E 109.5 . .
H21D C21B H21E 109.5 . .
C20B C21B H21F 109.5 . .
H21D C21B H21F 109.5 . .
H21E C21B H21F 109.5 . .
C20B C22B H22D 109.5 . .
C20B C22B H22E 109.5 . .
H22D C22B H22E 109.5 . .
C20B C22B H22F 109.5 . .
H22D C22B H22F 109.5 . .
H22E C22B H22F 109.5 . .
C20B C23B H23D 109.5 . .
C20B C23B H23E 109.5 . .
H23D C23B H23E 109.5 . .
C20B C23B H23F 109.5 . .
H23D C23B H23F 109.5 . .
H23E C23B H23F 109.5 . .
C25 C24 O1 117(3) . .
C25 C24 H24A 108.1 . .
O1 C24 H24A 108.1 . .
C25 C24 H24B 108.1 . .
O1 C24 H24B 108.1 . .
H24A C24 H24B 107.3 . .
C24 C25 C26 101(2) . .
C24 C25 H25A 111.5 . .
C26 C25 H25A 111.5 . .
C24 C25 H25B 111.5 . .
C26 C25 H25B 111.5 . .
H25A C25 H25B 109.3 . .
C27 C26 C25 99.8(17) . .
C27 C26 H26A 111.8 . .
C25 C26 H26A 111.8 . .
C27 C26 H26B 111.8 . .
C25 C26 H26B 111.8 . .
H26A C26 H26B 109.5 . .
O1B C24B C25B 98(2) . .
O1B C24B H24C 112.2 . .
C25B C24B H24C 112.2 . .
O1B C24B H24D 112.2 . .
C25B C24B H24D 112.2 . .
H24C C24B H24D 109.8 . .
C26B C25B C24B 107.5(18) . .
C26B C25B H25C 110.2 . .
C24B C25B H25C 110.2 . .
C26B C25B H25D 110.2 . .
C24B C25B H25D 110.2 . .
H25C C25B H25D 108.5 . .
C25B C26B C27 112.2(15) . .
C25B C26B H26C 109.2 . .
C27 C26B H26C 109.2 . .
C25B C26B H26D 109.2 . .
C27 C26B H26D 109.2 . .
H26C C26B H26D 107.9 . .
O1 C27 C26 100(3) . .
C26B C27 O1B 109(2) . .
C26B C27 K1B 151.8(10) . .
O1B C27 K1B 46(2) . .
O1 C27 H27A 111.7 . .
C26 C27 H27A 111.7 . .
O1 C27 H27B 111.7 . .
C26 C27 H27B 111.7 . .
H27A C27 H27B 109.5 . .
C26B C27 H27C 109.8 . .
O1B C27 H27C 109.8 . .
K1B C27 H27C 94.2 . .
C26B C27 H27D 109.8 . .
O1B C27 H27D 109.8 . .
K1B C27 H27D 74.5 . .
H27C C27 H27D 108.3 . .
C1 N1 C5 120.4(4) . .
C1 N1 K1 113.4(3) . .
C5 N1 K1 126.2(4) . .
C1 N1 K1 119.3(3) . 3_655
C5 N1 K1 81.9(3) . 3_655
K1 N1 K1 70.26(10) . 3_655
C5B N1B C1 108.4(15) . .
C5B N1B K1B 126.2(16) . .
C1 N1B K1B 125.3(11) . .
C5B N1B K1B 68.8(12) . 3_655
C1 N1B K1B 112.7(11) . 3_655
K1B N1B K1B 91.4(7) . 3_655
C27 O1 C24 106(3) . .
C27 O1 K1 128(3) . .
C24 O1 K1 126.3(16) . .
C24B O1B C27 113(3) . .
C24B O1B K1B 136(3) . .
C27 O1B K1B 106(2) . .
C6 P1 C7 100.4(2) . .
C6 P1 C11 104.0(2) . .
C7 P1 C11 109.8(2) . .
C6 P1 K1B 77.34(18) . .
C7 P1 K1B 98.7(2) . .
C11 P1 K1B 150.51(19) . .
C6 P1 K1 77.57(14) . .
C7 P1 K1 108.11(19) . .
C11 P1 K1 141.00(16) . .
C15 P2 C16 102.2(4) . .
C15 P2 C20 106.6(3) . .
C16 P2 C20 107.5(4) . .
C15 P2 K1 99.77(17) . .
C16 P2 K1 135.7(4) . .
C20 P2 K1 102.3(2) . .
C15 P2 K1 65.96(18) . 3_655
C16 P2 K1 96.2(3) . 3_655
C20 P2 K1 156.3(2) . 3_655
K1 P2 K1 59.29(5) . 3_655
C16B P2B C20B 116(2) . .
C16B P2B C15B 97(2) . .
C20B P2B C15B 101.3(12) . .
O1 K1 N1 144.5(12) . .
O1 K1 N1 112.3(7) . 3_655
N1 K1 N1 88.69(15) . 3_655
O1 K1 C5 90.0(7) . 3_655
N1 K1 C5 113.43(15) . 3_655
N1 K1 C5 24.76(13) 3_655 3_655
O1 K1 C15 84.2(9) . 3_655
N1 K1 C15 127.81(13) . 3_655
N1 K1 C15 44.11(12) 3_655 3_655
C5 K1 C15 24.38(12) 3_655 3_655
O1 K1 P2 125.1(11) . .
N1 K1 P2 61.05(10) . .
N1 K1 P2 115.72(8) 3_655 .
C5 K1 P2 127.80(12) 3_655 .
C15 K1 P2 113.53(9) 3_655 .
O1 K1 P1 84.6(14) . .
N1 K1 P1 62.78(10) . .
N1 K1 P1 101.25(10) 3_655 .
C5 K1 P1 110.91(11) 3_655 .
C15 K1 P1 133.45(9) 3_655 .
P2 K1 P1 109.80(5) . .
O1 K1 C18 72.2(15) . 3_655
N1 K1 C18 134.67(18) . 3_655
N1 K1 C18 98.7(2) 3_655 3_655
C5 K1 C18 81.7(2) 3_655 3_655
C15 K1 C18 57.4(2) 3_655 3_655
P2 K1 C18 75.76(15) . 3_655
P1 K1 C18 153.84(19) . 3_655
O1 K1 K1 156.9(9) . 3_655
N1 K1 K1 57.97(9) . 3_655
N1 K1 K1 51.77(8) 3_655 3_655
C5 K1 K1 70.34(12) 3_655 3_655
C15 K1 K1 72.86(9) 3_655 3_655
P2 K1 K1 64.37(4) . 3_655
P1 K1 K1 113.22(4) . 3_655
C18 K1 K1 92.42(18) 3_655 3_655
O1 K1 P2 101.6(12) . 3_655
N1 K1 P2 113.90(10) . 3_655
N1 K1 P2 55.89(9) 3_655 3_655
C5 K1 P2 47.71(10) 3_655 3_655
C15 K1 P2 28.61(8) 3_655 3_655
P2 K1 P2 84.93(5) . 3_655
P1 K1 P2 157.05(5) . 3_655
C18 K1 P2 45.08(19) 3_655 3_655
K1 K1 P2 56.34(4) 3_655 3_655
O1B K1B C5B 120.9(10) . 3_655
O1B K1B N1B 132.6(9) . .
C5B K1B N1B 106.4(7) 3_655 .
O1B K1B N1B 149.6(8) . 3_655
C5B K1B N1B 30.1(7) 3_655 3_655
N1B K1B N1B 77.4(8) . 3_655
O1B K1B C15B 112.1(14) . 3_655
C5B K1B C15B 31.4(6) 3_655 3_655
N1B K1B C15B 106.6(6) . 3_655
N1B K1B C15B 50.1(6) 3_655 3_655
O1B K1B C4B 101.9(7) . 3_655
C5B K1B C4B 25.3(6) 3_655 3_655
N1B K1B C4B 124.0(7) . 3_655
N1B K1B C4B 47.9(6) 3_655 3_655
C15B K1B C4B 50.3(6) 3_655 3_655
O1B K1B C27 27.3(6) . .
C5B K1B C27 95.3(6) 3_655 .
N1B K1B C27 157.2(6) . .
N1B K1B C27 122.5(5) 3_655 .
C15B K1B C27 95.5(4) 3_655 .
C4B K1B C27 74.7(5) 3_655 .
O1B K1B P1 87.3(15) . .
C5B K1B P1 131.2(5) 3_655 .
N1B K1B P1 61.4(5) . .
N1B K1B P1 108.9(5) 3_655 .
C15B K1B P1 159.0(5) 3_655 .
C4B K1B P1 119.8(5) 3_655 .
C27 K1B P1 99.1(2) . .
O1B K1B C6 118.5(15) . .
C5B K1B C6 106.0(5) 3_655 .
N1B K1B C6 42.4(5) . .
N1B K1B C6 79.1(5) 3_655 .
C15B K1B C6 128.0(5) 3_655 .
C4B K1B C6 106.0(5) 3_655 .
C27 K1B C6 124.9(3) . .
P1 K1B C6 31.40(9) . .
O1B K1B K1B 158.8(14) . 3_655
C5B K1B K1B 66.0(6) 3_655 3_655
N1B K1B K1B 44.7(5) . 3_655
N1B K1B K1B 43.8(4) 3_655 3_655
C15B K1B K1B 62.2(4) 3_655 3_655
C4B K1B K1B 89.6(5) 3_655 3_655
C27 K1B K1B 157.7(3) . 3_655
P1 K1B K1B 102.50(16) . 3_655
C6 K1B K1B 74.16(13) . 3_655

loop_
_geom_bond_atom_site_label_1
_geom_bond_atom_site_label_2
_geom_bond_distance
_geom_bond_site_symmetry_2
C1 C2B 1.13(3) .
C1 N1 1.342(6) .
C1 C2 1.432(7) .
C1 C6 1.502(6) .
C1 N1B 1.55(2) .
C2 C3 1.365(8) .
C2 H2 0.9500 .
C3 C4 1.354(7) .
C3 H3 0.9500 .
C4 C5 1.441(8) .
C4 H4 0.9500 .
C5 N1 1.386(8) .
C5 C15 1.410(7) .
C5 K1 3.277(6) 3_655
C2B C3B 1.54(4) .
C2B H2B 0.9500 .
C3B C4B 1.38(3) .
C3B H3B 0.9500 .
C4B C5B 1.38(3) .
C4B K1B 3.17(2) 3_655
C4B H4B 0.9500 .
C5B N1B 1.40(3) .
C5B C15B 1.47(3) .
C5B K1B 2.60(2) 3_655
C6 P1 1.868(4) .
C6 K1B 3.498(8) .
C6 H6A 0.9900 .
C6 H6B 0.9900 .
C7 C9B 1.47(2) .
C7 C8 1.483(19) .
C7 C10B 1.517(17) .
C7 C9 1.57(2) .
C7 C8B 1.60(2) .
C7 C10 1.610(18) .
C7 P1 1.880(5) .
C8 H8A 0.9800 .
C8 H8B 0.9800 .
C8 H8C 0.9800 .
C9 H9A 0.9800 .
C9 H9B 0.9800 .
C9 H9C 0.9800 .
C10 H10A 0.9800 .
C10 H10B 0.9800 .
C10 H10C 0.9800 .
C8B H8B1 0.9800 .
C8B H8B2 0.9800 .
C8B H8B3 0.9800 .
C9B H9B1 0.9800 .
C9B H9B2 0.9800 .
C9B H9B3 0.9800 .
C10B H10D 0.9800 .
C10B H10E 0.9800 .
C10B H10F 0.9800 .
C11 C14 1.519(8) .
C11 C12 1.528(6) .
C11 C13 1.540(9) .
C11 P1 1.883(5) .
C12 H12A 0.9800 .
C12 H12B 0.9800 .
C12 H12C 0.9800 .
C13 H13A 0.9800 .
C13 H13B 0.9800 .
C13 H13C 0.9800 .
C14 H14A 0.9800 .
C14 H14B 0.9800 .
C14 H14C 0.9800 .
C15 P2 1.774(5) .
C15 K1 3.383(6) 3_655
C15 H15 0.9500 .
C15B P2B 1.84(2) .
C15B K1B 2.80(2) 3_655
C15B H15B 0.9500 .
C16 C17 1.511(19) .
C16 C19 1.528(12) .
C16 C18 1.539(11) .
C16 P2 1.925(16) .
C17 H17A 0.9800 .
C17 H17B 0.9800 .
C17 H17C 0.9800 .
C18 H18A 0.9800 .
C18 H18B 0.9800 .
C18 H18C 0.9800 .
C19 H19A 0.9800 .
C19 H19B 0.9800 .
C19 H19C 0.9800 .
C16B C18B 1.54(2) .
C16B C17B 1.59(9) .
C16B P2B 1.73(8) .
C16B C19B 1.73(7) .
C17B H17D 0.9800 .
C17B H17E 0.9800 .
C17B H17F 0.9800 .
C18B H18D 0.9800 .
C18B H18E 0.9800 .
C18B H18F 0.9800 .
C19B H19D 0.9800 .
C19B H19E 0.9800 .
C19B H19F 0.9800 .
C20 C21 1.481(12) .
C20 C22 1.504(10) .
C20 C23 1.519(11) .
C20 P2 1.928(6) .
C21 H21A 0.9800 .
C21 H21B 0.9800 .
C21 H21C 0.9800 .
C22 H22A 0.9800 .
C22 H22B 0.9800 .
C22 H22C 0.9800 .
C23 H23A 0.9800 .
C23 H23B 0.9800 .
C23 H23C 0.9800 .
C20B C22B 1.38(4) .
C20B C23B 1.60(4) .
C20B C21B 1.73(5) .
C20B P2B 1.83(3) .
C21B H21D 0.9800 .
C21B H21E 0.9800 .
C21B H21F 0.9800 .
C22B H22D 0.9800 .
C22B H22E 0.9800 .
C22B H22F 0.9800 .
C23B H23D 0.9800 .
C23B H23E 0.9800 .
C23B H23F 0.9800 .
C24 C25 1.14(3) .
C24 O1 1.51(6) .
C24 H24A 0.9900 .
C24 H24B 0.9900 .
C25 C26 1.61(3) .
C25 H25A 0.9900 .
C25 H25B 0.9900 .
C26 C27 1.54(2) .
C26 H26A 0.9900 .
C26 H26B 0.9900 .
C24B O1B 1.29(6) .
C24B C25B 1.90(2) .
C24B H24C 0.9900 .
C24B H24D 0.9900 .
C25B C26B 1.24(2) .
C25B H25C 0.9900 .
C25B H25D 0.9900 .
C26B C27 1.398(19) .
C26B H26C 0.9900 .
C26B H26D 0.9900 .
C27 O1 1.26(3) .
C27 O1B 1.61(2) .
C27 K1B 3.367(9) .
C27 H27A 0.9900 .
C27 H27B 0.9900 .
C27 H27C 0.9900 .
C27 H27D 0.9900 .
N1 K1 2.939(4) .
N1 K1 3.171(5) 3_655
N1B K1B 2.713(19) .
N1B K1B 2.76(2) 3_655
O1 K1 2.78(5) .
O1B K1B 2.54(6) .
P1 K1B 3.395(7) .
P1 K1 3.4644(18) .
P2 K1 3.4088(19) .
P2 K1 3.692(2) 3_655
K1 N1 3.171(5) 3_655
K1 C5 3.277(6) 3_655
K1 C15 3.383(6) 3_655
K1 C18 3.505(11) 3_655
K1 K1 3.521(3) 3_655
K1 P2 3.692(2) 3_655
K1B C5B 2.60(2) 3_655
K1B N1B 2.76(2) 3_655
K1B C15B 2.80(2) 3_655
K1B C4B 3.17(2) 3_655
K1B K1B 3.915(12) 3_655

loop_
_geom_torsion_atom_site_label_1
_geom_torsion_atom_site_label_2
_geom_torsion_atom_site_label_3
_geom_torsion_atom_site_label_4
_geom_torsion
_geom_torsion_site_symmetry_1
_geom_torsion_site_symmetry_4
C2B C1 C2 C3 -20(6) . .
N1 C1 C2 C3 -0.9(7) . .
C6 C1 C2 C3 178.8(4) . .
N1B C1 C2 C3 8.4(16) . .
C1 C2 C3 C4 3.1(8) . .
C2 C3 C4 C5 -0.7(8) . .
C3 C4 C5 N1 -3.8(7) . .
C3 C4 C5 C15 175.1(5) . .
C3 C4 C5 K1 -88.7(5) . 3_655
N1 C1 C2B C3B -4(3) . .
C2 C1 C2B C3B 159(8) . .
C6 C1 C2B C3B -179.2(13) . .
N1B C1 C2B C3B 2(3) . .
C1 C2B C3B C4B 3(3) . .
C2B C3B C4B C5B 0(3) . .
C2B C3B C4B K1B -61.0(19) . 3_655
C3B C4B C5B N1B -7(3) . .
K1B C4B C5B N1B 86(2) 3_655 .
C3B C4B C5B C15B 178(2) . .
K1B C4B C5B C15B -88(2) 3_655 .
C3B C4B C5B K1B -94(2) . 3_655
C2B C1 C6 P1 113.9(18) . .
N1 C1 C6 P1 -60.9(5) . .
C2 C1 C6 P1 119.5(4) . .
N1B C1 C6 P1 -66.8(9) . .
C2B C1 C6 K1B -176.7(18) . .
N1 C1 C6 K1B 8.5(4) . .
C2 C1 C6 K1B -171.1(4) . .
N1B C1 C6 K1B 2.7(9) . .
N1 C5 C15 P2 7.8(8) . .
C4 C5 C15 P2 -171.1(4) . .
K1 C5 C15 P2 71.4(4) 3_655 .
N1 C5 C15 K1 -63.7(5) . 3_655
C4 C5 C15 K1 117.5(4) . 3_655
C4B C5B C15B P2B -23(3) . .
N1B C5B C15B P2B 162.4(15) . .
K1B C5B C15B P2B -120.3(12) 3_655 .
C4B C5B C15B K1B 98(2) . 3_655
N1B C5B C15B K1B -77.4(16) . 3_655
O1 C24 C25 C26 4(6) . .
C24 C25 C26 C27 -24(4) . .
C24B C25B C26B C27 9(4) . .
C25B C26B C27 O1 -4(5) . .
C25B C26B C27 C26 70(3) . .
C25B C26B C27 O1B -9(4) . .
C25B C26B C27 K1B 17(5) . .
C25 C26 C27 O1 38(3) . .
C25 C26 C27 C26B -77(3) . .
C25 C26 C27 O1B 32(3) . .
C25 C26 C27 K1B 74.9(16) . .
C2B C1 N1 C5 0.8(15) . .
C2 C1 N1 C5 -3.8(7) . .
C6 C1 N1 C5 176.5(4) . .
N1B C1 N1 C5 -166(3) . .
C2B C1 N1 K1 178.6(14) . .
C2 C1 N1 K1 174.0(4) . .
C6 C1 N1 K1 -5.7(5) . .
N1B C1 N1 K1 11(3) . .
C2B C1 N1 K1 98.9(14) . 3_655
C2 C1 N1 K1 94.3(5) . 3_655
C6 C1 N1 K1 -85.4(4) . 3_655
N1B C1 N1 K1 -68(3) . 3_655
C15 C5 N1 C1 -172.8(5) . .
C4 C5 N1 C1 6.0(7) . .
K1 C5 N1 C1 119.3(4) 3_655 .
C15 C5 N1 K1 9.7(7) . .
C4 C5 N1 K1 -171.4(3) . .
K1 C5 N1 K1 -58.2(3) 3_655 .
C15 C5 N1 K1 67.9(5) . 3_655
C4 C5 N1 K1 -113.3(4) . 3_655
C4B C5B N1B C1 10(3) . .
C15B C5B N1B C1 -174.4(15) . .
K1B C5B N1B C1 107.8(13) 3_655 .
C4B C5B N1B K1B -173.0(15) . .
C15B C5B N1B K1B 2(3) . .
K1B C5B N1B K1B -75.4(15) 3_655 .
C4B C5B N1B K1B -97.6(19) . 3_655
C15B C5B N1B K1B 77.8(15) . 3_655
C2B C1 N1B C5B -8(3) . .
N1 C1 N1B C5B 7.5(17) . .
C2 C1 N1B C5B -16(2) . .
C6 C1 N1B C5B 172.5(14) . .
C2B C1 N1B K1B 175.2(18) . .
N1 C1 N1B K1B -169(4) . .
C2 C1 N1B K1B 167.1(6) . .
C6 C1 N1B K1B -4.2(14) . .
C2B C1 N1B K1B 66(2) . 3_655
N1 C1 N1B K1B 82(3) . 3_655
C2 C1 N1B K1B 57.9(17) . 3_655
C6 C1 N1B K1B -113.4(8) . 3_655
C26B C27 O1 C24 -5(6) . .
C26 C27 O1 C24 -36(5) . .
K1B C27 O1 C24 -170(8) . .
C26B C27 O1 K1 174(3) . .
C26 C27 O1 K1 142(4) . .
K1B C27 O1 K1 8.1(10) . .
C25 C24 O1 C27 23(7) . .
C25 C24 O1 K1 -155(4) . .
C25B C24B O1B C27 1(5) . .
C25B C24B O1B K1B -149(5) . .
C26B C27 O1B C24B 4(6) . .
C26 C27 O1B C24B -28(6) . .
K1B C27 O1B C24B -159(7) . .
C26B C27 O1B K1B 163(2) . .
C26 C27 O1B K1B 131(2) . .
C1 C6 P1 C7 178.0(4) . .
K1B C6 P1 C7 96.7(2) . .
C1 C6 P1 C11 -68.4(4) . .
K1B C6 P1 C11 -149.7(2) . .
C1 C6 P1 K1B 81.3(3) . .
C1 C6 P1 K1 71.5(3) . .
K1B C6 P1 K1 -9.79(9) . .
C9B C7 P1 C6 174.1(14) . .
C8 C7 P1 C6 -56.1(8) . .
C10B C7 P1 C6 37.2(7) . .
C9 C7 P1 C6 -178.4(12) . .
C8B C7 P1 C6 -78.4(6) . .
C10 C7 P1 C6 68.3(6) . .
C9B C7 P1 C11 65.0(14) . .
C8 C7 P1 C11 -165.2(8) . .
C10B C7 P1 C11 -71.9(7) . .
C9 C7 P1 C11 72.5(12) . .
C8B C7 P1 C11 172.5(6) . .
C10 C7 P1 C11 -40.8(6) . .
C9B C7 P1 K1B -107.3(14) . .
C8 C7 P1 K1B 22.5(8) . .
C10B C7 P1 K1B 115.8(7) . .
C9 C7 P1 K1B -99.8(12) . .
C8B C7 P1 K1B 0.2(6) . .
C10 C7 P1 K1B 146.9(6) . .
C9B C7 P1 K1 -105.7(14) . .
C8 C7 P1 K1 24.1(8) . .
C10B C7 P1 K1 117.4(7) . .
C9 C7 P1 K1 -98.2(12) . .
C8B C7 P1 K1 1.8(6) . .
C10 C7 P1 K1 148.5(5) . .
C14 C11 P1 C6 76.0(4) . .
C12 C11 P1 C6 -167.4(4) . .
C13 C11 P1 C6 -43.2(5) . .
C14 C11 P1 C7 -177.3(4) . .
C12 C11 P1 C7 -60.7(5) . .
C13 C11 P1 C7 63.5(5) . .
C14 C11 P1 K1B -12.9(6) . .
C12 C11 P1 K1B 103.7(5) . .
C13 C11 P1 K1B -132.1(5) . .
C14 C11 P1 K1 -11.4(5) . .
C12 C11 P1 K1 105.2(4) . .
C13 C11 P1 K1 -130.6(4) . .
C5 C15 P2 C16 -157.3(6) . .
K1 C15 P2 C16 -91.4(3) 3_655 .
C5 C15 P2 C20 90.1(5) . .
K1 C15 P2 C20 156.0(2) 3_655 .
C5 C15 P2 K1 -15.9(5) . .
K1 C15 P2 K1 49.89(10) 3_655 .
C5 C15 P2 K1 -65.8(5) . 3_655
C18B C16B P2B C20B -135(4) . .
C17B C16B P2B C20B -3(5) . .
C19B C16B P2B C20B 83(3) . .
C18B C16B P2B C15B -29(4) . .
C17B C16B P2B C15B 103(4) . .
C19B C16B P2B C15B -170(3) . .
C22B C20B P2B C16B -177(3) . .
C23B C20B P2B C16B -61(3) . .
C21B C20B P2B C16B 40(4) . .
C22B C20B P2B C15B 79(3) . .
C23B C20B P2B C15B -165(2) . .
C21B C20B P2B C15B -63(3) . .
C5B C15B P2B C16B 149(2) . .
K1B C15B P2B C16B 71(2) 3_655 .
C5B C15B P2B C20B -93.0(17) . .
K1B C15B P2B C20B -171.2(12) 3_655 .

loop_
_platon_squeeze_void_nr
_platon_squeeze_void_average_x
_platon_squeeze_void_average_y
_platon_squeeze_void_average_z
_platon_squeeze_void_volume
_platon_squeeze_void_count_electrons
1 0.000 0.000 -0.004 571.2 92.8
2 0.500 0.500 0.275 571.2 92.8
